data_4134667
loop_
_publ_author_name
'Sharninghausen, Liam S.'
'Brooks, Allen F.'
'Winton, Wade P.'
'Makaravage, Katarina J.'
'Scott, Peter J. H.'
'Sanford, Melanie S.'

_publ_section_title
;
 NHC-Copper Mediated Ligand-Directed Radiofluorination of Aryl Halides.
;
_journal_issue 16
_journal_name_full 'Journal of the American Chemical Society'
_journal_page_first 7362
_journal_page_last 7367
_journal_paper_doi 10.1021/jacs.0c02637
_journal_volume 142
_journal_year 2020
_chemical_formula_moiety 'C16 H26 Cu1 F3 N2 O3 S1'
_chemical_formula_sum 'C32 H52 Cu2 F6 N4 O6 S2'
_chemical_formula_weight 893.97
_space_group_crystal_system monoclinic
_space_group_IT_number 15
_space_group_name_Hall '-C 2yc'
_space_group_name_H-M_alt 'C 1 2/c 1'
_atom_sites_solution_hydrogens geom
_audit_creation_method SHELXL-2014/7
_cell_angle_alpha 90
_cell_angle_beta 109.0793(14)
_cell_angle_gamma 90
_cell_formula_units_Z 8
_cell_length_a 23.2214(3)
_cell_length_b 20.51134(17)
_cell_length_c 17.8080(2)
_cell_measurement_reflns_used 38342
_cell_measurement_temperature 225(2)
_cell_measurement_theta_max 69.2320
_cell_measurement_theta_min 2.9270
_cell_volume 8016.05(17)
_computing_cell_refinement 'CrysAlisPro 1.171.38.41 (Rigaku OD, 2015)'
_computing_data_collection 'CrystalClear-SM Expert 2.0 r16 (Rigaku, 2014)'
_computing_data_reduction 'CrysAlisPro 1.171.38.41 (Rigaku OD, 2015)'
_computing_molecular_graphics 'Bruker SHELXTL'
_computing_publication_material 'CIFTAB-2013/2 (Sheldrick, 2014)'
_computing_structure_refinement 'SHELXL-2014/6 (Sheldrick, 2014)'
_computing_structure_solution 'SHELXT (Sheldrick, 2014)'
_diffrn_ambient_temperature 225(2)
_diffrn_measured_fraction_theta_full 0.999
_diffrn_measured_fraction_theta_max 0.994
_diffrn_measurement_device_type 'Rigaku Saturn 944+ CCD'
_diffrn_measurement_method '\w scans'
_diffrn_radiation_type CuK\a
_diffrn_radiation_wavelength 1.54184
_diffrn_reflns_av_R_equivalents 0.0490
_diffrn_reflns_av_unetI/netI 0.0216
_diffrn_reflns_Laue_measured_fraction_full 0.999
_diffrn_reflns_Laue_measured_fraction_max 0.994
_diffrn_reflns_limit_h_max 27
_diffrn_reflns_limit_h_min -28
_diffrn_reflns_limit_k_max 24
_diffrn_reflns_limit_k_min -24
_diffrn_reflns_limit_l_max 21
_diffrn_reflns_limit_l_min -20
_diffrn_reflns_number 60156
_diffrn_reflns_point_group_measured_fraction_full 0.999
_diffrn_reflns_point_group_measured_fraction_max 0.994
_diffrn_reflns_theta_full 67.684
_diffrn_reflns_theta_max 69.404
_diffrn_reflns_theta_min 2.949
_diffrn_source 'microfocus rotating anode'
_exptl_absorpt_coefficient_mu 2.924
_exptl_absorpt_correction_T_max 1.00000
_exptl_absorpt_correction_T_min 0.45978
_exptl_absorpt_correction_type multi-scan
_exptl_absorpt_process_details
; 
CrysAlisPro 1.171.38.41 (Rigaku Oxford Diffraction, 2015) 
Empirical absorption correction using spherical harmonics, 
 implemented in SCALE3 ABSPACK scaling algorithm. 
;
_exptl_crystal_colour colourless
_exptl_crystal_density_diffrn 1.482
_exptl_crystal_description plate
_exptl_crystal_F_000 3712
_exptl_crystal_size_max 0.240
_exptl_crystal_size_mid 0.240
_exptl_crystal_size_min 0.050
_refine_diff_density_max 0.514
_refine_diff_density_min -0.495
_refine_diff_density_rms 0.086
_refine_ls_extinction_coef 0.000304(19)
_refine_ls_extinction_expression Fc^*^=kFc[1+0.001xFc^2^\l^3^/sin(2\q)]^-1/4^
_refine_ls_extinction_method 'SHELXL-2014/7 (Sheldrick 2014'
_refine_ls_goodness_of_fit_ref 1.056
_refine_ls_hydrogen_treatment constr
_refine_ls_matrix_type full
_refine_ls_number_parameters 498
_refine_ls_number_reflns 7461
_refine_ls_number_restraints 51
_refine_ls_restrained_S_all 1.084
_refine_ls_R_factor_all 0.0415
_refine_ls_R_factor_gt 0.0407
_refine_ls_shift/su_max 0.001
_refine_ls_shift/su_mean 0.000
_refine_ls_structure_factor_coef Fsqd
_refine_ls_weighting_details 'w=1/[\s^2^(Fo^2^)+(0.0630P)^2^+6.9560P] where P=(Fo^2^+2Fc^2^)/3'
_refine_ls_weighting_scheme calc
_refine_ls_wR_factor_gt 0.1070
_refine_ls_wR_factor_ref 0.1078
_reflns_Friedel_coverage 0.000
_reflns_number_gt 7203
_reflns_number_total 7461
_reflns_threshold_expression 'I > 2\s(I)'
_cod_data_source_file ja0c02637_si_002.cif
_cod_data_source_block ls110c
_cod_depositor_comments 'Adding full bibliography for 4134667--4134668.cif.'
_cod_original_cell_volume 8016.04(17)
_cod_original_sg_symbol_H-M 'C 2/c'
_cod_database_code 4134667
_shelx_shelxl_version_number 2014/7
_shelx_space_group_comment
; 
The symmetry employed for this shelxl refinement is uniquely defined 
by the following loop, which should always be used as a source of 
symmetry information in preference to the above space-group names. 
They are only intended as comments. 
;
_shelx_estimated_absorpt_t_min 0.540
_shelx_estimated_absorpt_t_max 0.868

loop_
_space_group_symop_operation_xyz
'x, y, z'
'-x, y, -z+1/2'
'x+1/2, y+1/2, z'
'-x+1/2, y+1/2, -z+1/2'
'-x, -y, -z'
'x, -y, z-1/2'
'-x+1/2, -y+1/2, -z'
'x+1/2, -y+1/2, z-1/2'

loop_
_atom_site_label
_atom_site_type_symbol
_atom_site_fract_x
_atom_site_fract_y
_atom_site_fract_z
_atom_site_U_iso_or_equiv
_atom_site_adp_type
_atom_site_occupancy
_atom_site_site_symmetry_order
_atom_site_calc_flag
_atom_site_refinement_flags_posn
_atom_site_refinement_flags_adp
_atom_site_refinement_flags_occupancy
_atom_site_disorder_assembly
_atom_site_disorder_group
Cu1 Cu 0.23153(2) 0.41331(2) 0.39245(2) 0.04702(11) Uani 1 1 d . . . . .
S1 S 0.15811(2) 0.38719(2) 0.22346(3) 0.04098(13) Uani 1 1 d . . . . .
F1 F 0.07017(9) 0.39112(14) 0.28270(13) 0.1101(8) Uani 1 1 d . . . . .
F2 F 0.04196(8) 0.37609(16) 0.15697(13) 0.1223(9) Uani 1 1 d . . . . .
F3 F 0.08165(12) 0.29904(12) 0.23438(16) 0.1193(8) Uani 1 1 d . . . . .
O1 O 0.19880(7) 0.36272(8) 0.29950(9) 0.0539(4) Uani 1 1 d . . . . .
O2 O 0.15453(10) 0.45616(9) 0.21887(12) 0.0732(5) Uani 1 1 d . . . . .
O3 O 0.16630(7) 0.35322(8) 0.15779(9) 0.0542(4) Uani 1 1 d . . . . .
N1 N 0.21200(8) 0.51087(9) 0.49359(10) 0.0493(4) Uani 1 1 d . . . . .
N2 N 0.30067(8) 0.46697(9) 0.54607(10) 0.0458(4) Uani 1 1 d . . . . .
C1 C 0.25047(9) 0.46639(10) 0.48338(11) 0.0414(4) Uani 1 1 d . . . . .
C2 C 0.23538(10) 0.54385(11) 0.57083(13) 0.0498(5) Uani 1 1 d . . . . .
H2A H 0.2127 0.5308 0.6062 0.060 Uiso 1 1 calc R U . . .
H2B H 0.2334 0.5914 0.5647 0.060 Uiso 1 1 calc R U . . .
C3 C 0.30059(10) 0.52026(10) 0.60162(12) 0.0451(4) Uani 1 1 d . . . . .
H3A H 0.3291 0.5549 0.5995 0.054 Uiso 1 1 calc R U . . .
H3B H 0.3111 0.5042 0.6563 0.054 Uiso 1 1 calc R U . . .
C4 C 0.15217(10) 0.52540(12) 0.43604(14) 0.0543(5) Uani 1 1 d . . . . .
H4 H 0.1429 0.4912 0.3945 0.065 Uiso 1 1 calc R U . . .
C5 C 0.10214(12) 0.52424(15) 0.4728(2) 0.0726(8) Uani 1 1 d . . . . .
H5A H 0.1103 0.5574 0.5146 0.087 Uiso 1 1 calc R U . . .
H5B H 0.1013 0.4815 0.4972 0.087 Uiso 1 1 calc R U . . .
C6 C 0.04061(12) 0.53747(18) 0.4101(2) 0.0863(9) Uani 1 1 d . . . . .
H6A H 0.0311 0.5023 0.3707 0.104 Uiso 1 1 calc R U . . .
H6B H 0.0089 0.5380 0.4353 0.104 Uiso 1 1 calc R U . . .
C7 C 0.04056(13) 0.60152(17) 0.36902(19) 0.0777(8) Uani 1 1 d . . . . .
H7A H 0.0012 0.6077 0.3273 0.093 Uiso 1 1 calc R U . . .
H7B H 0.0462 0.6372 0.4074 0.093 Uiso 1 1 calc R U . . .
C8 C 0.09061(14) 0.6036(2) 0.3328(2) 0.1033(13) Uani 1 1 d . . . . .
H8A H 0.0913 0.6466 0.3092 0.124 Uiso 1 1 calc R U . . .
H8B H 0.0828 0.5709 0.2905 0.124 Uiso 1 1 calc R U . . .
C9 C 0.15246(13) 0.59009(19) 0.3960(2) 0.0845(10) Uani 1 1 d . . . . .
H9A H 0.1843 0.5899 0.3710 0.101 Uiso 1 1 calc R U . . .
H9B H 0.1618 0.6249 0.4358 0.101 Uiso 1 1 calc R U . . .
C10 C 0.35564(10) 0.42807(11) 0.55506(13) 0.0495(5) Uani 1 1 d . . . . .
H10 H 0.3450 0.3944 0.5130 0.059 Uiso 1 1 calc R U . . .
C11 C 0.37643(10) 0.39319(12) 0.63494(15) 0.0538(5) Uani 1 1 d . . . . .
H11A H 0.3842 0.4254 0.6777 0.065 Uiso 1 1 calc R U . . .
H11B H 0.3439 0.3642 0.6386 0.065 Uiso 1 1 calc R U . . .
C12 C 0.43399(12) 0.35362(14) 0.64574(17) 0.0683(7) Uani 1 1 d . . . . .
H12A H 0.4475 0.3340 0.6988 0.082 Uiso 1 1 calc R U . . .
H12B H 0.4251 0.3183 0.6066 0.082 Uiso 1 1 calc R U . . .
C13 C 0.48411(12) 0.39568(17) 0.63581(16) 0.0715(8) Uani 1 1 d . . . . .
H13A H 0.5201 0.3687 0.6410 0.086 Uiso 1 1 calc R U . . .
H13B H 0.4955 0.4288 0.6778 0.086 Uiso 1 1 calc R U . . .
C14 C 0.46398(13) 0.42881(19) 0.55546(17) 0.0798(9) Uani 1 1 d . . . . .
H14A H 0.4559 0.3958 0.5135 0.096 Uiso 1 1 calc R U . . .
H14B H 0.4967 0.4571 0.5511 0.096 Uiso 1 1 calc R U . . .
C15 C 0.40655(12) 0.46940(15) 0.54404(15) 0.0630(6) Uani 1 1 d . . . . .
H15A H 0.4159 0.5053 0.5825 0.076 Uiso 1 1 calc R U . . .
H15B H 0.3931 0.4883 0.4906 0.076 Uiso 1 1 calc R U . . .
C16 C 0.08378(11) 0.36174(17) 0.22451(17) 0.0700(7) Uani 1 1 d . . . . .
Cu2 Cu 0.27611(2) 0.29186(2) 0.22020(2) 0.04335(11) Uani 1 1 d . . . . .
S2 S 0.35070(2) 0.40296(2) 0.30509(3) 0.03899(13) Uani 1 1 d . . . . .
F4A F 0.4695(7) 0.4045(10) 0.3670(8) 0.078(3) Uani 0.42(3) 1 d D U P A 2
F4B F 0.4668(6) 0.4220(8) 0.3600(7) 0.088(3) Uani 0.58(3) 1 d D U P A 1
F5A F 0.4287(5) 0.4352(8) 0.2400(7) 0.079(3) Uani 0.42(3) 1 d D U P A 2
F5B F 0.4337(5) 0.4094(8) 0.2339(5) 0.095(2) Uani 0.58(3) 1 d D U P A 1
F6A F 0.4460(6) 0.3361(7) 0.2858(8) 0.092(3) Uani 0.42(3) 1 d D U P A 2
F6B F 0.4309(5) 0.3230(4) 0.2993(8) 0.104(2) Uani 0.58(3) 1 d D U P A 1
O4 O 0.31232(6) 0.37588(7) 0.22935(8) 0.0431(3) Uani 1 1 d . . . . .
O5 O 0.34973(10) 0.36633(10) 0.37270(10) 0.0718(5) Uani 1 1 d . . . . .
O6 O 0.34555(10) 0.47148(8) 0.30824(12) 0.0746(5) Uani 1 1 d . . . . .
N3 N 0.21382(9) 0.17142(8) 0.16107(11) 0.0499(4) Uani 1 1 d . . . . .
N4 N 0.28151(9) 0.16281(8) 0.27791(11) 0.0513(4) Uani 1 1 d . . . . .
C17 C 0.25562(10) 0.20329(9) 0.21860(13) 0.0420(4) Uani 1 1 d . . . . .
C18 C 0.20749(13) 0.10301(11) 0.18263(17) 0.0600(6) Uani 1 1 d . . . . .
H18A H 0.2154 0.0729 0.1444 0.072 Uiso 1 1 calc R U . . .
H18B H 0.1667 0.0946 0.1854 0.072 Uiso 1 1 calc R U . . .
C19 C 0.25563(13) 0.09687(11) 0.26367(16) 0.0609(6) Uani 1 1 d . . . . .
H19A H 0.2375 0.0845 0.3042 0.073 Uiso 1 1 calc R U . . .
H19B H 0.2867 0.0647 0.2631 0.073 Uiso 1 1 calc R U . . .
C20 C 0.17562(10) 0.20069(10) 0.08740(13) 0.0461(5) Uani 1 1 d . . . . .
H20 H 0.1838 0.2482 0.0911 0.055 Uiso 1 1 calc R U . . .
C21 C 0.10869(13) 0.19137(16) 0.0750(2) 0.0745(8) Uani 1 1 d . . . . .
H21A H 0.0990 0.2100 0.1201 0.089 Uiso 1 1 calc R U . . .
H21B H 0.0994 0.1447 0.0727 0.089 Uiso 1 1 calc R U . . .
C22 C 0.06962(14) 0.2240(2) -0.0016(3) 0.0985(12) Uani 1 1 d . . . . .
H22A H 0.0265 0.2149 -0.0098 0.118 Uiso 1 1 calc R U . . .
H22B H 0.0756 0.2713 0.0032 0.118 Uiso 1 1 calc R U . . .
C23 C 0.08541(15) 0.20013(18) -0.0722(2) 0.0889(10) Uani 1 1 d . . . . .
H23A H 0.0742 0.1540 -0.0815 0.107 Uiso 1 1 calc R U . . .
H23B H 0.0619 0.2247 -0.1195 0.107 Uiso 1 1 calc R U . . .
C24 C 0.15177(15) 0.20783(17) -0.05988(17) 0.0773(8) Uani 1 1 d . . . . .
H24A H 0.1618 0.2544 -0.0579 0.093 Uiso 1 1 calc R U . . .
H24B H 0.1610 0.1887 -0.1051 0.093 Uiso 1 1 calc R U . . .
C25 C 0.19103(12) 0.17535(14) 0.01624(15) 0.0610(6) Uani 1 1 d . . . . .
H25A H 0.1846 0.1281 0.0119 0.073 Uiso 1 1 calc R U . . .
H25B H 0.2341 0.1839 0.0238 0.073 Uiso 1 1 calc R U . . .
C26 C 0.32380(10) 0.18427(11) 0.35460(14) 0.0520(5) Uani 1 1 d . . . . .
H26 H 0.3419 0.2260 0.3455 0.062 Uiso 1 1 calc R U . . .
C27 C 0.37543(13) 0.13677(18) 0.38765(18) 0.0776(8) Uani 1 1 d . . . . .
H27A H 0.3972 0.1306 0.3494 0.093 Uiso 1 1 calc R U . . .
H27B H 0.3592 0.0944 0.3966 0.093 Uiso 1 1 calc R U . . .
C28 C 0.41924(14) 0.1625(2) 0.4656(2) 0.0884(10) Uani 1 1 d . . . . .
H28A H 0.4513 0.1300 0.4880 0.106 Uiso 1 1 calc R U . . .
H28B H 0.4387 0.2022 0.4552 0.106 Uiso 1 1 calc R U . . .
C29 C 0.38820(15) 0.17707(15) 0.52493(17) 0.0755(8) Uani 1 1 d . . . . .
H29A H 0.4175 0.1968 0.5722 0.091 Uiso 1 1 calc R U . . .
H29B H 0.3736 0.1363 0.5412 0.091 Uiso 1 1 calc R U . . .
C30 C 0.33526(16) 0.22269(18) 0.49153(19) 0.0835(9) Uani 1 1 d . . . . .
H30A H 0.3505 0.2656 0.4828 0.100 Uiso 1 1 calc R U . . .
H30B H 0.3136 0.2279 0.5300 0.100 Uiso 1 1 calc R U . . .
C31 C 0.29129(13) 0.19726(16) 0.41347(18) 0.0726(7) Uani 1 1 d . . . . .
H31A H 0.2723 0.1569 0.4233 0.087 Uiso 1 1 calc R U . . .
H31B H 0.2590 0.2294 0.3914 0.087 Uiso 1 1 calc R U . . .
C32 C 0.42630(11) 0.39110(16) 0.29928(16) 0.0686(7) Uani 1 1 d D U . . .

loop_
_atom_site_aniso_label
_atom_site_aniso_U_11
_atom_site_aniso_U_22
_atom_site_aniso_U_33
_atom_site_aniso_U_23
_atom_site_aniso_U_13
_atom_site_aniso_U_12
Cu1 0.04608(18) 0.0535(2) 0.03620(18) -0.01346(13) 0.00623(13) 0.00151(12)
S1 0.0411(2) 0.0421(3) 0.0394(3) -0.00865(19) 0.01267(19) -0.00270(18)
F1 0.0700(11) 0.184(2) 0.0940(14) -0.0382(14) 0.0511(10) -0.0105(12)
F2 0.0477(9) 0.220(3) 0.0813(13) -0.0171(15) -0.0039(9) -0.0018(12)
F3 0.1240(18) 0.1111(17) 0.140(2) -0.0187(14) 0.0666(16) -0.0655(14)
O1 0.0510(8) 0.0568(9) 0.0429(8) -0.0156(7) 0.0002(6) 0.0055(7)
O2 0.0985(14) 0.0447(9) 0.0762(13) -0.0040(8) 0.0282(11) 0.0016(9)
O3 0.0601(9) 0.0621(9) 0.0443(8) -0.0145(7) 0.0222(7) -0.0057(7)
N1 0.0468(9) 0.0570(10) 0.0381(9) -0.0139(8) 0.0055(7) 0.0079(8)
N2 0.0502(9) 0.0481(9) 0.0320(8) -0.0099(7) 0.0040(7) 0.0082(7)
C1 0.0441(10) 0.0452(10) 0.0341(10) -0.0045(8) 0.0116(8) 0.0006(8)
C2 0.0601(12) 0.0506(12) 0.0370(11) -0.0072(9) 0.0135(9) 0.0068(10)
C3 0.0587(12) 0.0409(10) 0.0307(10) -0.0056(8) 0.0076(8) 0.0030(9)
C4 0.0422(11) 0.0648(14) 0.0499(12) -0.0159(11) 0.0069(9) 0.0081(10)
C5 0.0554(14) 0.0732(17) 0.094(2) 0.0207(15) 0.0304(14) 0.0045(12)
C6 0.0437(13) 0.095(2) 0.118(3) -0.005(2) 0.0234(15) 0.0003(14)
C7 0.0532(14) 0.095(2) 0.0714(18) -0.0062(16) 0.0016(13) 0.0200(14)
C8 0.0587(17) 0.168(4) 0.071(2) 0.042(2) 0.0051(15) 0.024(2)
C9 0.0487(14) 0.132(3) 0.0666(18) 0.0444(18) 0.0107(13) 0.0053(15)
C10 0.0490(11) 0.0540(12) 0.0378(11) -0.0126(9) 0.0037(9) 0.0085(9)
C11 0.0490(12) 0.0510(12) 0.0526(13) 0.0019(10) 0.0045(10) 0.0011(9)
C12 0.0592(14) 0.0688(16) 0.0604(15) -0.0052(12) -0.0030(12) 0.0151(12)
C13 0.0478(13) 0.110(2) 0.0505(14) -0.0055(14) 0.0083(11) 0.0164(14)
C14 0.0608(15) 0.127(3) 0.0540(15) 0.0023(16) 0.0224(13) 0.0182(16)
C15 0.0618(14) 0.0845(18) 0.0443(12) 0.0056(12) 0.0194(11) 0.0078(13)
C16 0.0473(13) 0.105(2) 0.0587(15) -0.0159(15) 0.0182(11) -0.0157(13)
Cu2 0.05464(19) 0.03221(17) 0.04028(18) -0.00149(11) 0.01150(14) -0.00965(11)
S2 0.0447(3) 0.0343(2) 0.0358(3) -0.00336(17) 0.01008(19) -0.00282(17)
F4A 0.043(3) 0.109(8) 0.064(4) 0.001(4) -0.007(3) 0.011(4)
F4B 0.056(4) 0.117(7) 0.066(3) 0.008(3) -0.015(2) -0.022(4)
F5A 0.049(3) 0.137(7) 0.057(4) 0.021(4) 0.023(2) -0.006(4)
F5B 0.053(2) 0.163(7) 0.076(3) -0.019(3) 0.0299(18) 0.000(4)
F6A 0.053(4) 0.126(5) 0.098(5) -0.017(4) 0.024(3) 0.030(3)
F6B 0.066(4) 0.097(3) 0.146(5) -0.019(3) 0.032(3) 0.038(3)
O4 0.0481(7) 0.0392(7) 0.0356(7) 0.0026(5) 0.0050(6) -0.0107(6)
O5 0.0927(13) 0.0820(12) 0.0363(8) 0.0040(8) 0.0154(8) -0.0281(10)
O6 0.0953(14) 0.0392(9) 0.0771(13) -0.0153(8) 0.0116(10) 0.0084(9)
N3 0.0678(11) 0.0302(8) 0.0488(10) -0.0047(7) 0.0152(9) -0.0123(7)
N4 0.0613(11) 0.0354(9) 0.0529(11) 0.0047(8) 0.0129(9) -0.0055(8)
C17 0.0493(10) 0.0340(9) 0.0447(11) -0.0038(8) 0.0181(9) -0.0043(8)
C18 0.0769(16) 0.0325(10) 0.0702(16) -0.0028(10) 0.0234(13) -0.0142(10)
C19 0.0864(18) 0.0335(10) 0.0654(16) 0.0026(10) 0.0283(14) -0.0041(10)
C20 0.0531(11) 0.0354(9) 0.0475(11) -0.0094(8) 0.0135(9) -0.0081(8)
C21 0.0585(15) 0.0752(17) 0.098(2) 0.0024(16) 0.0372(15) 0.0072(13)
C22 0.0508(15) 0.101(2) 0.136(3) 0.024(2) 0.0200(18) 0.0133(16)
C23 0.0761(19) 0.085(2) 0.079(2) -0.0086(17) -0.0108(16) -0.0117(16)
C24 0.086(2) 0.088(2) 0.0499(15) -0.0097(14) 0.0117(14) -0.0031(16)
C25 0.0601(13) 0.0711(16) 0.0530(14) -0.0093(12) 0.0200(11) 0.0009(12)
C26 0.0550(12) 0.0442(11) 0.0530(13) 0.0086(9) 0.0125(10) -0.0051(9)
C27 0.0613(15) 0.102(2) 0.0664(17) -0.0008(16) 0.0174(13) 0.0215(15)
C28 0.0592(16) 0.114(3) 0.081(2) 0.0061(19) 0.0081(15) 0.0108(17)
C29 0.093(2) 0.0655(16) 0.0562(15) 0.0084(13) 0.0082(14) -0.0010(14)
C30 0.088(2) 0.090(2) 0.0649(18) -0.0195(16) 0.0141(15) 0.0089(17)
C31 0.0632(15) 0.0829(19) 0.0689(17) -0.0179(14) 0.0179(13) 0.0101(13)
C32 0.0427(12) 0.104(2) 0.0513(14) -0.0068(13) 0.0042(10) 0.0064(12)

loop_
_atom_type_symbol
_atom_type_description
_atom_type_scat_dispersion_real
_atom_type_scat_dispersion_imag
_atom_type_scat_source
C C 0.0181 0.0091 'International Tables Vol C Tables 4.2.6.8 and 6.1.1.4'
H H 0.0000 0.0000 'International Tables Vol C Tables 4.2.6.8 and 6.1.1.4'
Cu Cu -1.9646 0.5888 'International Tables Vol C Tables 4.2.6.8 and 6.1.1.4'
F F 0.0727 0.0534 'International Tables Vol C Tables 4.2.6.8 and 6.1.1.4'
N N 0.0311 0.0180 'International Tables Vol C Tables 4.2.6.8 and 6.1.1.4'
O O 0.0492 0.0322 'International Tables Vol C Tables 4.2.6.8 and 6.1.1.4'
S S 0.3331 0.5567 'International Tables Vol C Tables 4.2.6.8 and 6.1.1.4'

loop_
_geom_angle_atom_site_label_1
_geom_angle_atom_site_label_2
_geom_angle_atom_site_label_3
_geom_angle
_geom_angle_site_symmetry_1
_geom_angle_site_symmetry_3
_geom_angle_publ_flag
C1 Cu1 O1 170.44(8) . . ?
O2 S1 O3 117.47(11) . . ?
O2 S1 O1 113.79(11) . . ?
O3 S1 O1 111.86(10) . . ?
O2 S1 C16 104.49(15) . . ?
O3 S1 C16 104.53(11) . . ?
O1 S1 C16 102.77(12) . . ?
S1 O1 Cu1 125.11(10) . . ?
C1 N1 C4 124.79(17) . . ?
C1 N1 C2 112.64(17) . . ?
C4 N1 C2 122.56(17) . . ?
C1 N2 C10 125.51(17) . . ?
C1 N2 C3 112.23(16) . . ?
C10 N2 C3 121.40(16) . . ?
N2 C1 N1 108.90(17) . . ?
N2 C1 Cu1 128.67(15) . . ?
N1 C1 Cu1 122.44(15) . . ?
N1 C2 C3 102.24(16) . . ?
N1 C2 H2A 111.3 . . ?
C3 C2 H2A 111.3 . . ?
N1 C2 H2B 111.3 . . ?
C3 C2 H2B 111.3 . . ?
H2A C2 H2B 109.2 . . ?
N2 C3 C2 102.40(16) . . ?
N2 C3 H3A 111.3 . . ?
C2 C3 H3A 111.3 . . ?
N2 C3 H3B 111.3 . . ?
C2 C3 H3B 111.3 . . ?
H3A C3 H3B 109.2 . . ?
N1 C4 C9 111.2(2) . . ?
N1 C4 C5 112.5(2) . . ?
C9 C4 C5 110.0(2) . . ?
N1 C4 H4 107.7 . . ?
C9 C4 H4 107.7 . . ?
C5 C4 H4 107.7 . . ?
C4 C5 C6 110.5(3) . . ?
C4 C5 H5A 109.6 . . ?
C6 C5 H5A 109.6 . . ?
C4 C5 H5B 109.6 . . ?
C6 C5 H5B 109.6 . . ?
H5A C5 H5B 108.1 . . ?
C7 C6 C5 111.3(3) . . ?
C7 C6 H6A 109.4 . . ?
C5 C6 H6A 109.4 . . ?
C7 C6 H6B 109.4 . . ?
C5 C6 H6B 109.4 . . ?
H6A C6 H6B 108.0 . . ?
C8 C7 C6 110.9(3) . . ?
C8 C7 H7A 109.5 . . ?
C6 C7 H7A 109.5 . . ?
C8 C7 H7B 109.5 . . ?
C6 C7 H7B 109.5 . . ?
H7A C7 H7B 108.1 . . ?
C7 C8 C9 110.6(3) . . ?
C7 C8 H8A 109.5 . . ?
C9 C8 H8A 109.5 . . ?
C7 C8 H8B 109.5 . . ?
C9 C8 H8B 109.5 . . ?
H8A C8 H8B 108.1 . . ?
C4 C9 C8 111.0(3) . . ?
C4 C9 H9A 109.4 . . ?
C8 C9 H9A 109.4 . . ?
C4 C9 H9B 109.4 . . ?
C8 C9 H9B 109.4 . . ?
H9A C9 H9B 108.0 . . ?
N2 C10 C15 111.6(2) . . ?
N2 C10 C11 110.84(18) . . ?
C15 C10 C11 111.13(19) . . ?
N2 C10 H10 107.7 . . ?
C15 C10 H10 107.7 . . ?
C11 C10 H10 107.7 . . ?
C12 C11 C10 111.5(2) . . ?
C12 C11 H11A 109.3 . . ?
C10 C11 H11A 109.3 . . ?
C12 C11 H11B 109.3 . . ?
C10 C11 H11B 109.3 . . ?
H11A C11 H11B 108.0 . . ?
C13 C12 C11 111.1(2) . . ?
C13 C12 H12A 109.4 . . ?
C11 C12 H12A 109.4 . . ?
C13 C12 H12B 109.4 . . ?
C11 C12 H12B 109.4 . . ?
H12A C12 H12B 108.0 . . ?
C12 C13 C14 110.9(2) . . ?
C12 C13 H13A 109.5 . . ?
C14 C13 H13A 109.5 . . ?
C12 C13 H13B 109.5 . . ?
C14 C13 H13B 109.5 . . ?
H13A C13 H13B 108.0 . . ?
C13 C14 C15 110.9(2) . . ?
C13 C14 H14A 109.5 . . ?
C15 C14 H14A 109.5 . . ?
C13 C14 H14B 109.5 . . ?
C15 C14 H14B 109.5 . . ?
H14A C14 H14B 108.0 . . ?
C10 C15 C14 111.2(2) . . ?
C10 C15 H15A 109.4 . . ?
C14 C15 H15A 109.4 . . ?
C10 C15 H15B 109.4 . . ?
C14 C15 H15B 109.4 . . ?
H15A C15 H15B 108.0 . . ?
F3 C16 F2 107.3(3) . . ?
F3 C16 F1 108.4(3) . . ?
F2 C16 F1 108.8(3) . . ?
F3 C16 S1 111.4(2) . . ?
F2 C16 S1 110.5(2) . . ?
F1 C16 S1 110.5(2) . . ?
C17 Cu2 O4 169.16(8) . . ?
O6 S2 O5 117.75(13) . . ?
O6 S2 O4 112.37(10) . . ?
O5 S2 O4 113.94(9) . . ?
O6 S2 C32 103.45(14) . . ?
O5 S2 C32 105.13(13) . . ?
O4 S2 C32 101.93(10) . . ?
S2 O4 Cu2 122.88(8) . . ?
C17 N3 C20 124.72(17) . . ?
C17 N3 C18 112.13(19) . . ?
C20 N3 C18 123.04(18) . . ?
C17 N4 C26 123.15(17) . . ?
C17 N4 C19 112.74(19) . . ?
C26 N4 C19 123.35(18) . . ?
N4 C17 N3 109.47(17) . . ?
N4 C17 Cu2 123.27(16) . . ?
N3 C17 Cu2 127.24(16) . . ?
N3 C18 C19 102.82(18) . . ?
N3 C18 H18A 111.2 . . ?
C19 C18 H18A 111.2 . . ?
N3 C18 H18B 111.2 . . ?
C19 C18 H18B 111.2 . . ?
H18A C18 H18B 109.1 . . ?
N4 C19 C18 102.77(18) . . ?
N4 C19 H19A 111.2 . . ?
C18 C19 H19A 111.2 . . ?
N4 C19 H19B 111.2 . . ?
C18 C19 H19B 111.2 . . ?
H19A C19 H19B 109.1 . . ?
N3 C20 C21 112.1(2) . . ?
N3 C20 C25 111.85(19) . . ?
C21 C20 C25 110.3(2) . . ?
N3 C20 H20 107.4 . . ?
C21 C20 H20 107.4 . . ?
C25 C20 H20 107.4 . . ?
C20 C21 C22 111.0(2) . . ?
C20 C21 H21A 109.4 . . ?
C22 C21 H21A 109.4 . . ?
C20 C21 H21B 109.4 . . ?
C22 C21 H21B 109.4 . . ?
H21A C21 H21B 108.0 . . ?
C23 C22 C21 111.7(3) . . ?
C23 C22 H22A 109.3 . . ?
C21 C22 H22A 109.3 . . ?
C23 C22 H22B 109.3 . . ?
C21 C22 H22B 109.3 . . ?
H22A C22 H22B 107.9 . . ?
C24 C23 C22 111.4(3) . . ?
C24 C23 H23A 109.3 . . ?
C22 C23 H23A 109.3 . . ?
C24 C23 H23B 109.3 . . ?
C22 C23 H23B 109.3 . . ?
H23A C23 H23B 108.0 . . ?
C23 C24 C25 112.0(3) . . ?
C23 C24 H24A 109.2 . . ?
C25 C24 H24A 109.2 . . ?
C23 C24 H24B 109.2 . . ?
C25 C24 H24B 109.2 . . ?
H24A C24 H24B 107.9 . . ?
C20 C25 C24 111.0(2) . . ?
C20 C25 H25A 109.4 . . ?
C24 C25 H25A 109.4 . . ?
C20 C25 H25B 109.4 . . ?
C24 C25 H25B 109.4 . . ?
H25A C25 H25B 108.0 . . ?
N4 C26 C31 111.5(2) . . ?
N4 C26 C27 112.0(2) . . ?
C31 C26 C27 111.0(2) . . ?
N4 C26 H26 107.3 . . ?
C31 C26 H26 107.3 . . ?
C27 C26 H26 107.3 . . ?
C26 C27 C28 110.0(3) . . ?
C26 C27 H27A 109.7 . . ?
C28 C27 H27A 109.7 . . ?
C26 C27 H27B 109.7 . . ?
C28 C27 H27B 109.7 . . ?
H27A C27 H27B 108.2 . . ?
C29 C28 C27 112.5(3) . . ?
C29 C28 H28A 109.1 . . ?
C27 C28 H28A 109.1 . . ?
C29 C28 H28B 109.1 . . ?
C27 C28 H28B 109.1 . . ?
H28A C28 H28B 107.8 . . ?
C28 C29 C30 111.5(3) . . ?
C28 C29 H29A 109.3 . . ?
C30 C29 H29A 109.3 . . ?
C28 C29 H29B 109.3 . . ?
C30 C29 H29B 109.3 . . ?
H29A C29 H29B 108.0 . . ?
C29 C30 C31 111.4(3) . . ?
C29 C30 H30A 109.3 . . ?
C31 C30 H30A 109.3 . . ?
C29 C30 H30B 109.3 . . ?
C31 C30 H30B 109.3 . . ?
H30A C30 H30B 108.0 . . ?
C26 C31 C30 111.0(3) . . ?
C26 C31 H31A 109.4 . . ?
C30 C31 H31A 109.4 . . ?
C26 C31 H31B 109.4 . . ?
C30 C31 H31B 109.4 . . ?
H31A C31 H31B 108.0 . . ?
F6A C32 F4A 98.4(10) . . ?
F5B C32 F4B 109.0(9) . . ?
F5B C32 F6B 105.0(6) . . ?
F4B C32 F6B 116.0(9) . . ?
F6A C32 F5A 109.0(7) . . ?
F4A C32 F5A 110.3(10) . . ?
F6A C32 S2 123.1(8) . . ?
F5B C32 S2 115.6(5) . . ?
F4A C32 S2 112.4(8) . . ?
F4B C32 S2 109.2(8) . . ?
F6B C32 S2 102.1(6) . . ?
F5A C32 S2 103.5(6) . . ?

loop_
_geom_bond_atom_site_label_1
_geom_bond_atom_site_label_2
_geom_bond_distance
_geom_bond_site_symmetry_2
_geom_bond_publ_flag
Cu1 C1 1.8802(19) . ?
Cu1 O1 1.8900(14) . ?
S1 O2 1.4180(18) . ?
S1 O3 1.4264(15) . ?
S1 O1 1.4636(16) . ?
S1 C16 1.809(3) . ?
F1 C16 1.323(3) . ?
F2 C16 1.309(4) . ?
F3 C16 1.301(4) . ?
N1 C1 1.330(3) . ?
N1 C4 1.462(3) . ?
N1 C2 1.468(3) . ?
N2 C1 1.325(3) . ?
N2 C10 1.469(3) . ?
N2 C3 1.475(2) . ?
C2 C3 1.512(3) . ?
C2 H2A 0.9800 . ?
C2 H2B 0.9800 . ?
C3 H3A 0.9800 . ?
C3 H3B 0.9800 . ?
C4 C9 1.508(4) . ?
C4 C5 1.509(3) . ?
C4 H4 0.9900 . ?
C5 C6 1.523(4) . ?
C5 H5A 0.9800 . ?
C5 H5B 0.9800 . ?
C6 C7 1.504(5) . ?
C6 H6A 0.9800 . ?
C6 H6B 0.9800 . ?
C7 C8 1.502(5) . ?
C7 H7A 0.9800 . ?
C7 H7B 0.9800 . ?
C8 C9 1.532(4) . ?
C8 H8A 0.9800 . ?
C8 H8B 0.9800 . ?
C9 H9A 0.9800 . ?
C9 H9B 0.9800 . ?
C10 C15 1.519(4) . ?
C10 C11 1.523(3) . ?
C10 H10 0.9900 . ?
C11 C12 1.521(3) . ?
C11 H11A 0.9800 . ?
C11 H11B 0.9800 . ?
C12 C13 1.505(4) . ?
C12 H12A 0.9800 . ?
C12 H12B 0.9800 . ?
C13 C14 1.513(4) . ?
C13 H13A 0.9800 . ?
C13 H13B 0.9800 . ?
C14 C15 1.528(4) . ?
C14 H14A 0.9800 . ?
C14 H14B 0.9800 . ?
C15 H15A 0.9800 . ?
C15 H15B 0.9800 . ?
Cu2 C17 1.8759(19) . ?
Cu2 O4 1.9010(13) . ?
S2 O6 1.4132(17) . ?
S2 O5 1.4257(17) . ?
S2 O4 1.4616(14) . ?
S2 C32 1.808(3) . ?
F4A C32 1.321(10) . ?
F4B C32 1.339(8) . ?
F5A C32 1.405(8) . ?
F5B C32 1.287(8) . ?
F6A C32 1.269(9) . ?
F6B C32 1.401(8) . ?
N3 C17 1.330(3) . ?
N3 C20 1.452(3) . ?
N3 C18 1.475(3) . ?
N4 C17 1.323(3) . ?
N4 C26 1.465(3) . ?
N4 C19 1.468(3) . ?
C18 C19 1.514(4) . ?
C18 H18A 0.9800 . ?
C18 H18B 0.9800 . ?
C19 H19A 0.9800 . ?
C19 H19B 0.9800 . ?
C20 C21 1.509(3) . ?
C20 C25 1.517(3) . ?
C20 H20 0.9900 . ?
C21 C22 1.524(5) . ?
C21 H21A 0.9800 . ?
C21 H21B 0.9800 . ?
C22 C23 1.502(6) . ?
C22 H22A 0.9800 . ?
C22 H22B 0.9800 . ?
C23 C24 1.492(5) . ?
C23 H23A 0.9800 . ?
C23 H23B 0.9800 . ?
C24 C25 1.518(4) . ?
C24 H24A 0.9800 . ?
C24 H24B 0.9800 . ?
C25 H25A 0.9800 . ?
C25 H25B 0.9800 . ?
C26 C31 1.503(4) . ?
C26 C27 1.507(4) . ?
C26 H26 0.9900 . ?
C27 C28 1.522(5) . ?
C27 H27A 0.9800 . ?
C27 H27B 0.9800 . ?
C28 C29 1.491(5) . ?
C28 H28A 0.9800 . ?
C28 H28B 0.9800 . ?
C29 C30 1.504(4) . ?
C29 H29A 0.9800 . ?
C29 H29B 0.9800 . ?
C30 C31 1.523(4) . ?
C30 H30A 0.9800 . ?
C30 H30B 0.9800 . ?
C31 H31A 0.9800 . ?
C31 H31B 0.9800 . ?
